data_4077426
loop_
_publ_author_name
'Reddy, K. Rajender'
'Surekha, K.'
'Lee, Gene-Hsiang'
'Peng, Shie-Ming'
'Liu, Shiuh-Tzung'

_publ_section_title
;
 Single and Multiple Insertion of Alkynes into Pd&#x2212;Acyl and
 Pd&#x2212;Aryl Bonds in Cationic Palladium Complexes with
 Phosphine&#x2212;Imine (P\sim N) Ligands
;
_journal_issue 26
_journal_name_full Organometallics
_journal_page_first 5557
_journal_paper_doi 10.1021/om0106377
_journal_volume 20
_journal_year 2001
_chemical_formula_sum 'C37 H33 B F4 N O P Pd'
_chemical_formula_weight 731.82
_chemical_name_systematic
; 
 ? 
;
_space_group_IT_number 14
_symmetry_space_group_name_Hall '-P 2yn'
_symmetry_space_group_name_H-M 'P 1 21/n 1'
_atom_sites_solution_hydrogens geom
_atom_sites_solution_primary direct
_atom_sites_solution_secondary difmap
_audit_creation_method SHELXL
_cell_angle_alpha 90.00
_cell_angle_beta 94.2330(10)
_cell_angle_gamma 90.00
_cell_formula_units_Z 4
_cell_length_a 12.31980(10)
_cell_length_b 13.8352(2)
_cell_length_c 20.1515(4)
_cell_measurement_temperature 296(2)
_cell_volume 3425.39(9)
_computing_structure_refinement 'SHELXL-93 (Sheldrick, 1993)'
_computing_structure_solution 'SHELXS-86 (Sheldrick, 1990)'
_diffrn_ambient_temperature 296(2)
_diffrn_radiation_monochromator graphite
_diffrn_radiation_source 'fine-focus sealed tube'
_diffrn_radiation_type MoK\a
_diffrn_radiation_wavelength 0.71073
_diffrn_reflns_av_R_equivalents 0.0759
_diffrn_reflns_av_sigmaI/netI 0.0811
_diffrn_reflns_limit_h_max 16
_diffrn_reflns_limit_h_min -12
_diffrn_reflns_limit_k_max 18
_diffrn_reflns_limit_k_min -18
_diffrn_reflns_limit_l_max 21
_diffrn_reflns_limit_l_min -27
_diffrn_reflns_number 19655
_diffrn_reflns_theta_max 25.00
_diffrn_reflns_theta_min 1.79
_exptl_absorpt_coefficient_mu 0.640
_exptl_crystal_density_diffrn 1.419
_exptl_crystal_F_000 1488
_refine_diff_density_max 0.858
_refine_diff_density_min -1.336
_refine_diff_density_rms 0.125
_refine_ls_extinction_coef 0.0011(6)
_refine_ls_extinction_expression Fc^*^=kFc[1+0.001xFc^2^\l^3^/sin(2\q)]^-1/4^
_refine_ls_extinction_method SHELXL
_refine_ls_goodness_of_fit_all 1.612
_refine_ls_goodness_of_fit_obs 1.653
_refine_ls_matrix_type full
_refine_ls_number_parameters 416
_refine_ls_number_reflns 6025
_refine_ls_number_restraints 0
_refine_ls_restrained_S_all 1.611
_refine_ls_restrained_S_obs 1.653
_refine_ls_R_factor_all 0.1317
_refine_ls_R_factor_obs 0.1166
_refine_ls_shift/esd_max 0.007
_refine_ls_shift/esd_mean 0.001
_refine_ls_structure_factor_coef Fsqd
_refine_ls_weighting_details 'w=1/[\s^2^(Fo^2^)+(0.1000P)^2^+0.0000P] where P=(Fo^2^+2Fc^2^)/3'
_refine_ls_weighting_scheme calc
_refine_ls_wR_factor_all 0.2529
_refine_ls_wR_factor_obs 0.2472
_reflns_number_observed 5491
_reflns_number_total 6032
_reflns_observed_criterion >2sigma(I)
_cod_data_source_file om0106377.cif
_cod_data_source_block ic5854
_cod_depositor_comments
;
The following automatic conversions were performed:

'_refine_ls_weighting_scheme' value 'calc
w=1/[\s^2^(Fo^2^)+(0.1000P)^2^+0.0000P] where P=(Fo^2^+2Fc^2^)/3' was
changed to 'calc'. New tag '_refine_ls_weighting_details' was
created. The value of the new tag was set to
'w=1/[\s^2^(Fo^2^)+(0.1000P)^2^+0.0000P] where P=(Fo^2^+2Fc^2^)/3'.

Automatic conversion script
Id: cif_fix_values 3143 2015-03-26 13:38:13Z robertas 
;
_cod_database_code 4077426

loop_
_symmetry_equiv_pos_as_xyz
'x, y, z'
'-x+1/2, y+1/2, -z+1/2'
'-x, -y, -z'
'x-1/2, -y-1/2, z-1/2'

loop_
_atom_site_aniso_label
_atom_site_aniso_U_11
_atom_site_aniso_U_22
_atom_site_aniso_U_33
_atom_site_aniso_U_23
_atom_site_aniso_U_13
_atom_site_aniso_U_12
Pd 0.0372(4) 0.0211(4) 0.0227(4) 0.0014(3) 0.0039(3) 0.0013(3)
P 0.0330(12) 0.0237(12) 0.0298(12) 0.0013(9) 0.0089(10) 0.0018(10)
O 0.052(4) 0.033(4) 0.032(4) 0.004(3) 0.001(3) -0.004(3)
N 0.033(4) 0.026(4) 0.025(4) -0.002(3) 0.002(3) -0.001(3)
C1 0.092(9) 0.053(7) 0.035(6) 0.017(5) 0.001(6) -0.007(6)
C2 0.037(5) 0.042(6) 0.037(5) 0.009(4) 0.008(4) -0.002(4)
C3 0.049(6) 0.051(6) 0.024(5) 0.003(4) -0.004(4) -0.002(5)
C4 0.035(5) 0.031(5) 0.023(4) -0.005(4) -0.005(4) -0.002(4)
C5 0.077(8) 0.063(8) 0.043(7) 0.010(6) 0.002(6) -0.026(7)
C6 0.136(14) 0.110(13) 0.064(9) -0.039(9) 0.040(9) -0.047(11)
C7 0.056(6) 0.028(5) 0.024(5) -0.001(4) 0.012(4) 0.000(4)
C8 0.046(6) 0.061(7) 0.061(7) 0.001(6) -0.001(5) -0.018(6)
C9 0.071(9) 0.085(10) 0.067(9) 0.001(8) 0.006(7) -0.040(8)
C10 0.126(14) 0.056(9) 0.052(8) -0.010(6) 0.017(8) -0.039(9)
C11 0.141(15) 0.037(7) 0.056(8) 0.003(5) 0.029(9) 0.000(8)
C12 0.069(7) 0.033(6) 0.049(6) -0.011(5) 0.008(5) 0.003(5)
C20 0.031(5) 0.030(5) 0.024(4) 0.006(4) 0.001(4) 0.009(4)
C21 0.050(6) 0.035(6) 0.039(5) -0.008(4) 0.012(5) -0.004(5)
C22 0.055(7) 0.060(7) 0.040(6) -0.010(5) 0.021(5) -0.008(6)
C23 0.060(7) 0.051(7) 0.040(6) 0.003(5) 0.015(5) 0.001(5)
C24 0.066(7) 0.044(6) 0.031(5) 0.011(5) 0.011(5) -0.013(5)
C25 0.035(5) 0.021(4) 0.030(5) 0.001(3) 0.004(4) 0.000(4)
C26 0.037(5) 0.024(5) 0.028(4) 0.002(4) 0.003(4) 0.002(4)
C27 0.029(5) 0.041(5) 0.027(5) 0.008(4) 0.002(4) 0.004(4)
C28 0.030(5) 0.041(5) 0.036(5) -0.004(4) 0.004(4) 0.000(4)
C29 0.059(7) 0.060(8) 0.042(6) 0.006(5) 0.014(5) 0.008(6)
C30 0.059(7) 0.107(10) 0.004(4) 0.018(5) 0.006(4) 0.015(7)
C31 0.035(5) 0.050(6) 0.055(7) 0.013(5) 0.013(5) 0.009(5)
C32 0.028(5) 0.045(6) 0.034(5) 0.010(4) -0.004(4) -0.002(4)
C33 0.033(5) 0.022(5) 0.043(5) 0.001(4) 0.001(4) -0.003(4)
C34 0.040(6) 0.049(6) 0.046(6) 0.015(5) 0.013(5) 0.016(5)
C35 0.067(8) 0.045(7) 0.055(7) 0.017(5) 0.003(6) 0.010(6)
C36 0.075(9) 0.048(7) 0.080(9) 0.008(6) 0.008(7) 0.033(6)
C37 0.070(8) 0.059(8) 0.066(8) 0.001(6) 0.023(6) 0.024(6)
C38 0.050(6) 0.043(6) 0.051(6) -0.002(5) 0.019(5) 0.014(5)
C39 0.031(5) 0.024(5) 0.036(5) 0.004(4) 0.009(4) 0.001(4)
C40 0.051(7) 0.028(5) 0.092(9) 0.004(5) 0.021(6) -0.007(5)
C41 0.052(7) 0.026(5) 0.107(10) 0.024(6) 0.025(7) 0.010(5)
C42 0.045(6) 0.044(7) 0.092(9) 0.013(6) 0.000(6) -0.011(5)
C43 0.067(8) 0.038(6) 0.055(7) -0.005(5) 0.004(6) -0.014(6)
C44 0.048(6) 0.040(6) 0.057(7) -0.010(5) 0.023(5) -0.001(5)
B 0.089(12) 0.040(8) 0.074(10) -0.018(7) 0.022(9) 0.000(8)
F1 0.116(8) 0.097(7) 0.190(11) -0.024(7) 0.021(7) 0.016(6)
F2 0.192(11) 0.103(7) 0.100(7) -0.053(6) 0.012(7) -0.037(7)
F3 0.271(15) 0.085(7) 0.115(8) 0.004(6) 0.110(9) -0.010(8)
F4 0.124(6) 0.048(4) 0.068(5) -0.004(3) 0.013(4) 0.015(4)

loop_
_atom_site_label
_atom_site_type_symbol
_atom_site_fract_x
_atom_site_fract_y
_atom_site_fract_z
_atom_site_U_iso_or_equiv
_atom_site_thermal_displace_type
_atom_site_occupancy
_atom_site_calc_flag
_atom_site_refinement_flags
Pd Pd -0.33155(5) -0.09114(4) -0.06337(3) 0.0269(3) Uani 1 d .
P P -0.3588(2) -0.1951(2) 0.01773(11) 0.0285(5) Uani 1 d .
O O -0.3237(5) 0.0222(4) -0.1322(3) 0.039(2) Uani 1 d .
N N -0.2390(6) -0.0170(5) 0.0143(3) 0.028(2) Uani 1 d .
C1 C -0.3518(11) 0.0684(8) -0.2430(5) 0.060(3) Uani 1 d .
H1A H -0.3192(11) 0.1266(8) -0.2249(5) 0.091 Uiso 1 calc R
H1B H -0.4234(11) 0.0824(8) -0.2626(5) 0.091 Uiso 1 calc R
H1C H -0.3079(11) 0.0429(8) -0.2763(5) 0.091 Uiso 1 calc R
C2 C -0.3591(7) -0.0042(7) -0.1888(5) 0.039(2) Uani 1 d .
C3 C -0.4045(8) -0.0998(7) -0.1997(4) 0.041(2) Uani 1 d .
C4 C -0.4067(7) -0.1547(6) -0.1435(4) 0.030(2) Uani 1 d .
C5 C -0.4398(10) -0.1332(9) -0.2701(5) 0.061(3) Uani 1 d .
H5A H -0.4891(10) -0.1876(9) -0.2679(5) 0.073 Uiso 1 calc R
H5B H -0.4786(10) -0.0813(9) -0.2938(5) 0.073 Uiso 1 calc R
C6 C -0.3440(13) -0.1626(12) -0.3075(7) 0.102(6) Uani 1 d .
H6A H -0.3690(13) -0.1832(12) -0.3515(7) 0.153 Uiso 1 calc R
H6B H -0.3061(13) -0.2148(12) -0.2845(7) 0.153 Uiso 1 calc R
H6C H -0.2957(13) -0.1086(12) -0.3104(7) 0.153 Uiso 1 calc R
C7 C -0.4507(8) -0.2540(6) -0.1472(4) 0.036(2) Uani 1 d .
C8 C -0.5620(9) -0.2696(9) -0.1489(5) 0.056(3) Uani 1 d .
H8A H -0.6085(9) -0.2170(9) -0.1463(5) 0.068 Uiso 1 calc R
C9 C -0.6057(11) -0.3626(11) -0.1544(6) 0.074(4) Uani 1 d .
H9A H -0.6807(11) -0.3719(11) -0.1576(6) 0.089 Uiso 1 calc R
C10 C -0.5369(15) -0.4389(10) -0.1549(6) 0.077(4) Uani 1 d .
H10A H -0.5658(15) -0.5011(10) -0.1573(6) 0.093 Uiso 1 calc R
C11 C -0.4273(15) -0.4276(9) -0.1522(6) 0.077(4) Uani 1 d .
H11A H -0.3820(15) -0.4813(9) -0.1528(6) 0.092 Uiso 1 calc R
C12 C -0.3826(9) -0.3338(7) -0.1483(5) 0.050(3) Uani 1 d .
H12A H -0.3076(9) -0.3254(7) -0.1465(5) 0.060 Uiso 1 calc R
C20 C -0.2804(7) -0.0294(6) 0.0793(4) 0.028(2) Uani 1 d .
C21 C -0.2639(8) 0.0365(7) 0.1305(5) 0.041(2) Uani 1 d .
H21A H -0.2288(8) 0.0946(7) 0.1230(5) 0.049 Uiso 1 calc R
C22 C -0.2984(8) 0.0174(8) 0.1924(5) 0.051(3) Uani 1 d .
H22A H -0.2863(8) 0.0621(8) 0.2266(5) 0.061 Uiso 1 calc R
C23 C -0.3516(9) -0.0688(8) 0.2038(5) 0.050(3) Uani 1 d .
H23A H -0.3739(9) -0.0824(8) 0.2459(5) 0.060 Uiso 1 calc R
C24 C -0.3714(9) -0.1346(8) 0.1525(5) 0.047(3) Uani 1 d .
H24A H -0.4074(9) -0.1922(8) 0.1602(5) 0.056 Uiso 1 calc R
C25 C -0.3379(7) -0.1150(6) 0.0898(4) 0.028(2) Uani 1 d .
C26 C -0.1545(7) 0.0343(6) 0.0099(4) 0.030(2) Uani 1 d .
H26A H -0.1261(7) 0.0654(6) 0.0483(4) 0.036 Uiso 1 calc R
C27 C -0.0973(7) 0.0487(7) -0.0519(4) 0.032(2) Uani 1 d .
C28 C -0.0960(7) -0.0192(7) -0.1014(4) 0.036(2) Uani 1 d .
H28A H -0.1332(7) -0.0773(7) -0.0981(4) 0.043 Uiso 1 calc R
C29 C -0.0389(9) -0.0003(9) -0.1559(5) 0.053(3) Uani 1 d .
H29A H -0.0380(9) -0.0456(9) -0.1899(5) 0.064 Uiso 1 calc R
C30 C 0.0167(9) 0.0848(9) -0.1607(4) 0.056(3) Uani 1 d .
H30A H 0.0541(9) 0.0968(9) -0.1983(4) 0.068 Uiso 1 calc R
C31 C 0.0182(8) 0.1525(8) -0.1110(5) 0.046(3) Uani 1 d .
H31A H 0.0563(8) 0.2101(8) -0.1144(5) 0.055 Uiso 1 calc R
C32 C -0.0379(7) 0.1335(7) -0.0561(4) 0.036(2) Uani 1 d .
H32A H -0.0361(7) 0.1779(7) -0.0213(4) 0.043 Uiso 1 calc R
C33 C -0.2600(7) -0.2913(6) 0.0310(4) 0.033(2) Uani 1 d .
C34 C -0.2618(8) -0.3527(7) 0.0871(5) 0.044(3) Uani 1 d .
H34A H -0.3154(8) -0.3453(7) 0.1169(5) 0.053 Uiso 1 calc R
C35 C -0.1838(10) -0.4233(8) 0.0971(6) 0.056(3) Uani 1 d .
H35A H -0.1853(10) -0.4646(8) 0.1335(6) 0.067 Uiso 1 calc R
C36 C -0.1044(11) -0.4331(8) 0.0542(6) 0.068(4) Uani 1 d .
H36A H -0.0526(11) -0.4817(8) 0.0614(6) 0.081 Uiso 1 calc R
C37 C -0.0990(10) -0.3730(9) 0.0005(6) 0.064(3) Uani 1 d .
H37A H -0.0430(10) -0.3795(9) -0.0277(6) 0.077 Uiso 1 calc R
C38 C -0.1782(8) -0.3024(7) -0.0112(5) 0.047(3) Uani 1 d .
H38A H -0.1758(8) -0.2621(7) -0.0481(5) 0.057 Uiso 1 calc R
C39 C -0.4901(7) -0.2501(6) 0.0245(4) 0.030(2) Uani 1 d .
C40 C -0.5769(9) -0.1934(7) 0.0410(6) 0.056(3) Uani 1 d .
H40A H -0.5663(9) -0.1280(7) 0.0498(6) 0.067 Uiso 1 calc R
C41 C -0.6775(9) -0.2329(8) 0.0444(6) 0.061(3) Uani 1 d .
H41A H -0.7343(9) -0.1940(8) 0.0564(6) 0.073 Uiso 1 calc R
C42 C -0.6970(9) -0.3279(8) 0.0306(6) 0.060(3) Uani 1 d .
H42A H -0.7665(9) -0.3536(8) 0.0323(6) 0.072 Uiso 1 calc R
C43 C -0.6125(10) -0.3850(8) 0.0141(5) 0.053(3) Uani 1 d .
H43A H -0.6243(10) -0.4502(8) 0.0052(5) 0.064 Uiso 1 calc R
C44 C -0.5102(8) -0.3466(7) 0.0104(5) 0.047(3) Uani 1 d .
H44A H -0.4538(8) -0.3861(7) -0.0016(5) 0.057 Uiso 1 calc R
B B -0.0465(14) 0.2727(10) 0.1494(8) 0.067(4) Uani 1 d .
F1 F 0.0618(9) 0.2505(7) 0.1531(6) 0.134(4) Uani 1 d .
F2 F -0.0846(9) 0.2270(7) 0.0927(5) 0.132(4) Uani 1 d .
F3 F -0.0915(11) 0.2345(7) 0.2016(5) 0.152(5) Uani 1 d .
F4 F -0.0593(7) 0.3694(5) 0.1459(3) 0.080(2) Uani 1 d .

loop_
_atom_type_symbol
_atom_type_description
_atom_type_scat_dispersion_real
_atom_type_scat_dispersion_imag
_atom_type_scat_source
C C 0.0033 0.0016 'International Tables Vol C Tables 4.2.6.8 and 6.1.1.4'
H H 0.0000 0.0000 'International Tables Vol C Tables 4.2.6.8 and 6.1.1.4'
N N 0.0061 0.0033 'International Tables Vol C Tables 4.2.6.8 and 6.1.1.4'
O O 0.0106 0.0060 'International Tables Vol C Tables 4.2.6.8 and 6.1.1.4'
P P 0.1023 0.0942 'International Tables Vol C Tables 4.2.6.8 and 6.1.1.4'
Pd Pd -0.9988 1.0072 'International Tables Vol C Tables 4.2.6.8 and 6.1.1.4'
B B 0.0013 0.0007 'International Tables Vol C Tables 4.2.6.8 and 6.1.1.4'
F F 0.0171 0.0103 'International Tables Vol C Tables 4.2.6.8 and 6.1.1.4'

loop_
_geom_angle_atom_site_label_1
_geom_angle_atom_site_label_2
_geom_angle_atom_site_label_3
_geom_angle
C4 Pd O 80.6(3)
C4 Pd N 173.5(3)
O Pd N 94.4(2)
C4 Pd P 102.9(3)
O Pd P 170.5(2)
N Pd P 82.7(2)
C39 P C33 106.0(4)
C39 P C25 105.7(4)
C33 P C25 105.9(4)
C39 P Pd 120.9(3)
C33 P Pd 116.7(3)
C25 P Pd 99.9(3)
C2 O Pd 110.9(6)
C26 N C20 118.3(7)
C26 N Pd 128.0(6)
C20 N Pd 113.7(5)
O C2 C3 120.8(8)
O C2 C1 116.0(9)
C3 C2 C1 123.2(9)
C4 C3 C2 114.5(8)
C4 C3 C5 125.5(9)
C2 C3 C5 120.0(9)
C3 C4 C7 120.4(8)
C3 C4 Pd 112.8(6)
C7 C4 Pd 126.5(6)
C6 C5 C3 111.6(11)
C8 C7 C12 118.3(9)
C8 C7 C4 120.3(9)
C12 C7 C4 121.4(9)
C7 C8 C9 121.4(12)
C10 C9 C8 118.8(12)
C9 C10 C11 122.1(13)
C10 C11 C12 119.5(13)
C7 C12 C11 119.9(12)
C21 C20 C25 119.5(8)
C21 C20 N 123.7(8)
C25 C20 N 116.8(7)
C22 C21 C20 120.8(9)
C21 C22 C23 119.9(10)
C24 C23 C22 120.1(10)
C23 C24 C25 120.2(9)
C24 C25 C20 119.4(8)
C24 C25 P 124.8(7)
C20 C25 P 115.8(6)
N C26 C27 125.1(8)
C28 C27 C32 120.0(8)
C28 C27 C26 123.3(8)
C32 C27 C26 116.6(8)
C27 C28 C29 119.0(10)
C30 C29 C28 120.6(10)
C29 C30 C31 121.1(9)
C30 C31 C32 118.5(10)
C31 C32 C27 120.6(9)
C38 C33 C34 118.9(8)
C38 C33 P 120.3(7)
C34 C33 P 120.6(7)
C35 C34 C33 119.4(9)
C36 C35 C34 120.3(10)
C35 C36 C37 121.4(10)
C36 C37 C38 119.2(11)
C33 C38 C37 120.7(10)
C44 C39 C40 117.8(9)
C44 C39 P 122.7(7)
C40 C39 P 119.5(7)
C41 C40 C39 120.4(10)
C40 C41 C42 121.7(11)
C41 C42 C43 118.7(10)
C42 C43 C44 120.5(10)
C43 C44 C39 120.8(9)
F3 B F4 112.4(12)
F3 B F2 109.9(13)
F4 B F2 112.7(13)
F3 B F1 109.2(14)
F4 B F1 109.6(13)
F2 B F1 102.5(12)

loop_
_geom_bond_atom_site_label_1
_geom_bond_atom_site_label_2
_geom_bond_distance
Pd C4 2.005(8)
Pd O 2.100(6)
Pd N 2.130(7)
Pd P 2.221(2)
P C39 1.802(9)
P C33 1.810(9)
P C25 1.831(8)
O C2 1.246(11)
N C26 1.269(11)
N C20 1.451(10)
C1 C2 1.491(13)
C2 C3 1.446(13)
C3 C4 1.366(12)
C3 C5 1.524(13)
C4 C7 1.476(12)
C5 C6 1.50(2)
C7 C8 1.385(14)
C7 C12 1.388(13)
C8 C9 1.40(2)
C9 C10 1.36(2)
C10 C11 1.36(2)
C11 C12 1.41(2)
C20 C21 1.380(12)
C20 C25 1.403(12)
C21 C22 1.373(13)
C22 C23 1.388(14)
C23 C24 1.385(14)
C24 C25 1.386(12)
C26 C27 1.489(12)
C27 C28 1.372(12)
C27 C32 1.389(13)
C28 C29 1.372(13)
C29 C30 1.37(2)
C30 C31 1.371(15)
C31 C32 1.373(13)
C33 C38 1.375(13)
C33 C34 1.415(12)
C34 C35 1.375(14)
C35 C36 1.36(2)
C36 C37 1.37(2)
C37 C38 1.389(14)
C39 C44 1.383(13)
C39 C40 1.386(13)
C40 C41 1.360(14)
C41 C42 1.36(2)
C42 C43 1.37(2)
C43 C44 1.374(14)
B F3 1.33(2)
B F4 1.35(2)
B F2 1.36(2)
B F1 1.37(2)
